data_4081476
loop_
_publ_author_name
'Kinzhalov, Mikhail A.'
'Luzyanin, Konstantin V.'
'Boyarskiy, Vadim P.'
'Haukka, Matti'
'Kukushkin, Vadim Yu.'

_publ_section_title
;
 ADC-Based Palladium Catalysts for Aqueous Suzuki--Miyaura Cross-Coupling
 Exhibit Greater Activity than the Most Advantageous Catalytic Systems
;
_journal_issue 18
_journal_name_full Organometallics
_journal_page_first 5212
_journal_paper_doi 10.1021/om4007592
_journal_volume 32
_journal_year 2013
_chemical_formula_moiety 'C39 H44 Cl N5 O3 P Pd, Cl'
_chemical_formula_sum 'C39 H44 Cl2 N5 O3 P Pd'
_chemical_formula_weight 839.06
_chemical_name_systematic
; 
 ? 
;
_space_group_IT_number 2
_symmetry_cell_setting triclinic
_symmetry_space_group_name_Hall '-P 1'
_symmetry_space_group_name_H-M 'P -1'
_atom_sites_solution_hydrogens geom
_atom_sites_solution_primary direct
_atom_sites_solution_secondary difmap
_audit_creation_method SHELXL-97
_cell_angle_alpha 103.382(5)
_cell_angle_beta 92.886(5)
_cell_angle_gamma 112.918(3)
_cell_formula_units_Z 2
_cell_length_a 11.1340(9)
_cell_length_b 13.8095(11)
_cell_length_c 14.0057(19)
_cell_measurement_reflns_used 9513
_cell_measurement_temperature 100(2)
_cell_measurement_theta_max 36.45
_cell_measurement_theta_min 3.10
_cell_volume 1905.7(3)
_computing_cell_refinement 'SAINT (Bruker AXS, 2009)'
_computing_data_collection 'APEX2 (Bruker AXS, 2010)'
_computing_data_reduction 'SAINT (Bruker AXS, 2009)'
_computing_molecular_graphics 'CrystaMaker (CrystalMaker Software ltd., 2011)'
_computing_publication_material 'SHELXL-97 (Sheldrick, 2008)'
_computing_structure_refinement 'SHELXL-97 (Sheldrick, 2008)'
_computing_structure_solution 'SHELXS-97 (Sheldrick, 2008)'
_diffrn_ambient_temperature 100(2)
_diffrn_detector_area_resol_mean 16
_diffrn_measured_fraction_theta_full 0.973
_diffrn_measured_fraction_theta_max 0.973
_diffrn_measurement_device '62mm x 62mm CCD camera on \k-goniostat'
_diffrn_measurement_device_type 'Bruker KAPPA APEX II DUO CCD'
_diffrn_measurement_method '\f scans and \w scans with \k offset'
_diffrn_radiation_monochromator 'curved graphite crystal'
_diffrn_radiation_source 'fine-focus sealed tube'
_diffrn_radiation_type MoK\a
_diffrn_radiation_wavelength 0.71073
_diffrn_reflns_av_R_equivalents 0.0179
_diffrn_reflns_av_sigmaI/netI 0.0204
_diffrn_reflns_limit_h_max 11
_diffrn_reflns_limit_h_min -18
_diffrn_reflns_limit_k_max 23
_diffrn_reflns_limit_k_min -23
_diffrn_reflns_limit_l_max 23
_diffrn_reflns_limit_l_min -23
_diffrn_reflns_number 58521
_diffrn_reflns_theta_full 36.53
_diffrn_reflns_theta_max 36.53
_diffrn_reflns_theta_min 2.01
_exptl_absorpt_coefficient_mu 0.713
_exptl_absorpt_correction_T_max 0.8193
_exptl_absorpt_correction_T_min 0.7204
_exptl_absorpt_correction_type multi-scan
_exptl_absorpt_process_details 'SADABS (Sheldrick, 2008)'
_exptl_crystal_colour colourless
_exptl_crystal_density_diffrn 1.462
_exptl_crystal_density_method 'not measured'
_exptl_crystal_description block
_exptl_crystal_F_000 864
_exptl_crystal_size_max 0.49
_exptl_crystal_size_mid 0.37
_exptl_crystal_size_min 0.29
_refine_diff_density_max 2.188
_refine_diff_density_min -0.888
_refine_diff_density_rms 0.096
_refine_ls_extinction_method none
_refine_ls_goodness_of_fit_ref 1.073
_refine_ls_hydrogen_treatment mixed
_refine_ls_matrix_type full
_refine_ls_number_parameters 472
_refine_ls_number_reflns 18258
_refine_ls_number_restraints 0
_refine_ls_restrained_S_all 1.073
_refine_ls_R_factor_all 0.0415
_refine_ls_R_factor_gt 0.0327
_refine_ls_shift/su_max 0.003
_refine_ls_shift/su_mean 0.000
_refine_ls_structure_factor_coef Fsqd
_refine_ls_weighting_details 'calc w=1/[\s^2^(Fo^2^)+(0.0302P)^2^+1.8868P] where P=(Fo^2^+2Fc^2^)/3'
_refine_ls_weighting_scheme calc
_refine_ls_wR_factor_gt 0.0775
_refine_ls_wR_factor_ref 0.0842
_reflns_number_gt 15863
_reflns_number_total 18258
_reflns_threshold_expression >2sigma(I)
_cod_data_source_file om4007592_si_003.cif
_cod_data_source_block 38
_cod_database_code 4081476

loop_
_symmetry_equiv_pos_as_xyz
'x, y, z'
'-x, -y, -z'

loop_
_atom_site_label
_atom_site_type_symbol
_atom_site_fract_x
_atom_site_fract_y
_atom_site_fract_z
_atom_site_U_iso_or_equiv
_atom_site_adp_type
_atom_site_occupancy
_atom_site_symmetry_multiplicity
_atom_site_calc_flag
_atom_site_refinement_flags
Pd1 Pd 0.520977(9) 0.785235(8) 0.707155(7) 0.01434(2) Uani 1 1 d .
Cl1 Cl 0.41922(3) 0.90721(3) 0.73452(2) 0.01969(5) Uani 1 1 d .
Cl3 Cl 0.75608(3) 0.49121(3) 0.58207(3) 0.02200(6) Uani 1 1 d .
P1 P 0.72863(3) 0.92792(3) 0.73908(2) 0.01452(5) Uani 1 1 d .
O1 O 0.74553(11) 0.75013(11) 0.46648(8) 0.0261(2) Uani 1 1 d .
O3 O 0.7669(2) 0.81687(15) 0.14046(12) 0.0506(4) Uani 1 1 d .
O4 O 0.6171(2) 0.85142(14) 0.07060(11) 0.0496(4) Uani 1 1 d .
N1 N 0.64787(11) 0.63918(10) 0.73405(8) 0.01693(18) Uani 1 1 d .
H1 H 0.679(2) 0.5947(17) 0.7109(15) 0.019(5) Uiso 1 1 d .
N2 N 0.59002(12) 0.63082(10) 0.57433(8) 0.01801(18) Uani 1 1 d .
H2 H 0.631(2) 0.595(2) 0.5566(18) 0.030(6) Uiso 1 1 d .
N3 N 0.54070(12) 0.66773(10) 0.50386(8) 0.01858(19) Uani 1 1 d .
H3 H 0.460(2) 0.632(2) 0.4825(17) 0.030(6) Uiso 1 1 d .
N4 N 0.23351(13) 0.59918(11) 0.67292(10) 0.0247(2) Uani 1 1 d .
N5 N 0.6624(2) 0.82746(13) 0.13801(11) 0.0369(4) Uani 1 1 d .
C1 C 0.59699(12) 0.67522(10) 0.67148(9) 0.01610(19) Uani 1 1 d .
C2 C 0.65765(13) 0.67527(11) 0.84277(9) 0.0181(2) Uani 1 1 d .
H2A H 0.6606 0.7507 0.8614 0.022 Uiso 1 1 calc R
C3 C 0.53768(15) 0.59981(13) 0.87801(11) 0.0231(2) Uani 1 1 d .
H3A H 0.5384 0.6328 0.9489 0.028 Uiso 1 1 calc R
H3B H 0.4561 0.5925 0.8395 0.028 Uiso 1 1 calc R
C4 C 0.5366(2) 0.48697(14) 0.86569(13) 0.0331(4) Uani 1 1 d .
H4A H 0.4595 0.4416 0.8917 0.040 Uiso 1 1 calc R
H4B H 0.5275 0.4511 0.7942 0.040 Uiso 1 1 calc R
C5 C 0.6624(2) 0.49405(16) 0.92054(14) 0.0360(4) Uani 1 1 d .
H5A H 0.6686 0.5250 0.9927 0.043 Uiso 1 1 calc R
H5B H 0.6603 0.4199 0.9097 0.043 Uiso 1 1 calc R
C6 C 0.7816(2) 0.56551(18) 0.88351(13) 0.0332(4) Uani 1 1 d .
H6A H 0.7794 0.5303 0.8129 0.040 Uiso 1 1 calc R
H6B H 0.8629 0.5724 0.9221 0.040 Uiso 1 1 calc R
C7 C 0.78545(15) 0.67899(14) 0.89324(11) 0.0256(3) Uani 1 1 d .
H7A H 0.8605 0.7208 0.8632 0.031 Uiso 1 1 calc R
H7B H 0.8007 0.7180 0.9646 0.031 Uiso 1 1 calc R
C8 C 0.62704(14) 0.72450(12) 0.45036(9) 0.0192(2) Uani 1 1 d .
C9 C 0.56535(15) 0.75364(12) 0.37023(10) 0.0206(2) Uani 1 1 d .
C10 C 0.64002(17) 0.78033(12) 0.29600(10) 0.0234(2) Uani 1 1 d .
H10 H 0.7251 0.7797 0.2973 0.028 Uiso 1 1 calc R
C11 C 0.58694(19) 0.80788(13) 0.22003(11) 0.0276(3) Uani 1 1 d .
C12 C 0.4662(2) 0.81403(14) 0.21717(12) 0.0315(3) Uani 1 1 d .
H12 H 0.4337 0.8350 0.1650 0.038 Uiso 1 1 calc R
C13 C 0.39363(19) 0.78888(15) 0.29242(13) 0.0310(3) Uani 1 1 d .
H13 H 0.3104 0.7930 0.2922 0.037 Uiso 1 1 calc R
C14 C 0.44178(16) 0.75763(13) 0.36835(11) 0.0251(3) Uani 1 1 d .
H14 H 0.3906 0.7390 0.4189 0.030 Uiso 1 1 calc R
C15 C 0.33930(14) 0.66248(12) 0.68410(10) 0.0204(2) Uani 1 1 d .
C16 C 0.09538(14) 0.52350(13) 0.65955(12) 0.0250(3) Uani 1 1 d .
H16 H 0.0437 0.5377 0.6081 0.030 Uiso 1 1 calc R
C17 C 0.04376(15) 0.54415(14) 0.75800(13) 0.0272(3) Uani 1 1 d .
H17A H 0.0645 0.6230 0.7827 0.033 Uiso 1 1 calc R
H17B H -0.0535 0.5035 0.7465 0.033 Uiso 1 1 calc R
C18 C 0.10354(17) 0.50914(14) 0.83694(12) 0.0287(3) Uani 1 1 d .
H18A H 0.1994 0.5559 0.8548 0.034 Uiso 1 1 calc R
H18B H 0.0625 0.5190 0.8975 0.034 Uiso 1 1 calc R
C19 C 0.0819(2) 0.39038(15) 0.79956(14) 0.0333(3) Uani 1 1 d .
H19A H -0.0138 0.3430 0.7871 0.040 Uiso 1 1 calc R
H19B H 0.1246 0.3703 0.8509 0.040 Uiso 1 1 calc R
C20 C 0.13946(19) 0.37180(14) 0.70406(14) 0.0323(3) Uani 1 1 d .
H20A H 0.2365 0.4140 0.7183 0.039 Uiso 1 1 calc R
H20B H 0.1210 0.2934 0.6795 0.039 Uiso 1 1 calc R
C21 C 0.08213(17) 0.40619(14) 0.62399(13) 0.0298(3) Uani 1 1 d .
H21A H -0.0124 0.3564 0.6025 0.036 Uiso 1 1 calc R
H21B H 0.1280 0.3991 0.5657 0.036 Uiso 1 1 calc R
C22 C 0.74066(12) 1.03646(11) 0.84629(9) 0.01676(19) Uani 1 1 d .
C23 C 0.66532(13) 1.01006(12) 0.92050(10) 0.0187(2) Uani 1 1 d .
H23 H 0.6092 0.9360 0.9147 0.022 Uiso 1 1 calc R
C24 C 0.67185(15) 1.09154(13) 1.00293(10) 0.0233(2) Uani 1 1 d .
H24 H 0.6202 1.0732 1.0533 0.028 Uiso 1 1 calc R
C25 C 0.75404(18) 1.19982(14) 1.01155(11) 0.0277(3) Uani 1 1 d .
H25 H 0.7570 1.2558 1.0671 0.033 Uiso 1 1 calc R
C26 C 0.83211(19) 1.22651(13) 0.93902(12) 0.0292(3) Uani 1 1 d .
H26 H 0.8899 1.3004 0.9459 0.035 Uiso 1 1 calc R
C27 C 0.82544(16) 1.14487(12) 0.85644(11) 0.0243(3) Uani 1 1 d .
H27 H 0.8788 1.1631 0.8069 0.029 Uiso 1 1 calc R
C28 C 0.87254(12) 0.90112(11) 0.76519(10) 0.0175(2) Uani 1 1 d .
C29 C 0.95990(14) 0.95488(13) 0.85434(11) 0.0222(2) Uani 1 1 d .
H29 H 0.9432 1.0051 0.9049 0.027 Uiso 1 1 calc R
C30 C 1.07178(15) 0.93481(15) 0.86919(12) 0.0270(3) Uani 1 1 d .
H30 H 1.1316 0.9719 0.9298 0.032 Uiso 1 1 calc R
C31 C 1.09639(14) 0.86099(15) 0.79610(12) 0.0257(3) Uani 1 1 d .
H31 H 1.1729 0.8477 0.8065 0.031 Uiso 1 1 calc R
C32 C 1.00854(14) 0.80646(13) 0.70745(11) 0.0229(2) Uani 1 1 d .
H32 H 1.0245 0.7550 0.6578 0.027 Uiso 1 1 calc R
C33 C 0.89799(13) 0.82689(12) 0.69132(10) 0.0195(2) Uani 1 1 d .
H33 H 0.8393 0.7906 0.6301 0.023 Uiso 1 1 calc R
C34 C 0.76342(12) 0.98821(11) 0.63599(9) 0.0167(2) Uani 1 1 d .
C35 C 0.89300(14) 1.04317(13) 0.62027(11) 0.0225(2) Uani 1 1 d .
H35 H 0.9652 1.0497 0.6643 0.027 Uiso 1 1 calc R
C36 C 0.91598(16) 1.08829(14) 0.54009(12) 0.0267(3) Uani 1 1 d .
H36 H 1.0038 1.1254 0.5292 0.032 Uiso 1 1 calc R
C37 C 0.80980(17) 1.07879(14) 0.47599(12) 0.0268(3) Uani 1 1 d .
H37 H 0.8254 1.1102 0.4218 0.032 Uiso 1 1 calc R
C38 C 0.68174(16) 1.02385(13) 0.49088(11) 0.0242(3) Uani 1 1 d .
H38 H 0.6097 1.0170 0.4465 0.029 Uiso 1 1 calc R
C39 C 0.65820(13) 0.97869(12) 0.57054(10) 0.0196(2) Uani 1 1 d .
H39 H 0.5701 0.9411 0.5805 0.024 Uiso 1 1 calc R

loop_
_atom_site_aniso_label
_atom_site_aniso_U_11
_atom_site_aniso_U_22
_atom_site_aniso_U_33
_atom_site_aniso_U_23
_atom_site_aniso_U_13
_atom_site_aniso_U_12
Pd1 0.01306(4) 0.01616(4) 0.01349(4) 0.00550(3) 0.00302(3) 0.00478(3)
Cl1 0.01878(12) 0.02443(14) 0.01944(13) 0.00710(11) 0.00476(10) 0.01178(11)
Cl3 0.02156(13) 0.02564(15) 0.02013(13) 0.00500(11) 0.00227(10) 0.01194(12)
P1 0.01362(12) 0.01634(13) 0.01291(12) 0.00521(10) 0.00248(9) 0.00474(10)
O1 0.0231(5) 0.0367(6) 0.0203(5) 0.0122(4) 0.0050(4) 0.0115(4)
O3 0.0785(13) 0.0535(10) 0.0368(8) 0.0256(7) 0.0320(8) 0.0346(9)
O4 0.0802(12) 0.0449(9) 0.0233(6) 0.0196(6) 0.0055(7) 0.0199(8)
N1 0.0211(4) 0.0194(5) 0.0127(4) 0.0064(3) 0.0036(3) 0.0095(4)
N2 0.0232(5) 0.0214(5) 0.0126(4) 0.0060(4) 0.0024(3) 0.0117(4)
N3 0.0202(5) 0.0221(5) 0.0144(4) 0.0076(4) 0.0009(3) 0.0085(4)
N4 0.0209(5) 0.0242(6) 0.0241(5) 0.0067(4) 0.0037(4) 0.0041(4)
N5 0.0656(11) 0.0256(7) 0.0190(6) 0.0097(5) 0.0111(6) 0.0158(7)
C1 0.0162(4) 0.0171(5) 0.0126(4) 0.0051(4) 0.0034(4) 0.0037(4)
C2 0.0224(5) 0.0192(5) 0.0129(5) 0.0057(4) 0.0036(4) 0.0080(4)
C3 0.0231(6) 0.0277(7) 0.0181(5) 0.0078(5) 0.0080(4) 0.0087(5)
C4 0.0419(9) 0.0248(7) 0.0250(7) 0.0084(6) 0.0119(6) 0.0042(6)
C5 0.0604(12) 0.0330(8) 0.0282(8) 0.0169(7) 0.0154(8) 0.0274(9)
C6 0.0411(9) 0.0518(11) 0.0233(7) 0.0165(7) 0.0101(6) 0.0323(9)
C7 0.0221(6) 0.0363(8) 0.0176(5) 0.0108(5) 0.0019(4) 0.0092(5)
C8 0.0238(5) 0.0217(6) 0.0132(5) 0.0059(4) 0.0030(4) 0.0098(5)
C9 0.0285(6) 0.0192(5) 0.0144(5) 0.0053(4) 0.0011(4) 0.0099(5)
C10 0.0345(7) 0.0199(6) 0.0159(5) 0.0061(4) 0.0044(5) 0.0105(5)
C11 0.0461(9) 0.0191(6) 0.0156(5) 0.0064(5) 0.0040(5) 0.0107(6)
C12 0.0478(10) 0.0233(7) 0.0217(6) 0.0087(5) -0.0046(6) 0.0128(7)
C13 0.0372(8) 0.0308(8) 0.0283(7) 0.0121(6) -0.0029(6) 0.0161(7)
C14 0.0297(7) 0.0260(7) 0.0220(6) 0.0093(5) 0.0010(5) 0.0128(6)
C15 0.0196(5) 0.0195(5) 0.0203(5) 0.0067(4) 0.0035(4) 0.0055(4)
C16 0.0165(5) 0.0256(7) 0.0270(7) 0.0070(5) 0.0020(5) 0.0029(5)
C17 0.0207(6) 0.0282(7) 0.0326(7) 0.0074(6) 0.0070(5) 0.0103(5)
C18 0.0288(7) 0.0293(7) 0.0253(7) 0.0053(6) 0.0068(5) 0.0102(6)
C19 0.0370(8) 0.0252(7) 0.0359(8) 0.0119(6) 0.0082(7) 0.0086(6)
C20 0.0335(8) 0.0227(7) 0.0381(9) 0.0043(6) 0.0068(7) 0.0111(6)
C21 0.0254(7) 0.0245(7) 0.0284(7) 0.0011(6) 0.0059(5) 0.0021(5)
C22 0.0174(5) 0.0181(5) 0.0144(5) 0.0047(4) 0.0018(4) 0.0068(4)
C23 0.0181(5) 0.0231(6) 0.0154(5) 0.0058(4) 0.0029(4) 0.0085(4)
C24 0.0237(6) 0.0302(7) 0.0163(5) 0.0035(5) 0.0028(4) 0.0131(5)
C25 0.0354(8) 0.0267(7) 0.0189(6) -0.0003(5) 0.0002(5) 0.0150(6)
C26 0.0379(8) 0.0202(6) 0.0230(6) 0.0020(5) 0.0012(6) 0.0079(6)
C27 0.0282(6) 0.0192(6) 0.0201(6) 0.0044(5) 0.0043(5) 0.0046(5)
C28 0.0142(4) 0.0210(5) 0.0168(5) 0.0071(4) 0.0027(4) 0.0057(4)
C29 0.0180(5) 0.0276(6) 0.0190(5) 0.0046(5) -0.0001(4) 0.0087(5)
C30 0.0187(5) 0.0383(8) 0.0239(6) 0.0089(6) -0.0008(5) 0.0120(6)
C31 0.0179(5) 0.0377(8) 0.0265(6) 0.0145(6) 0.0054(5) 0.0132(5)
C32 0.0211(5) 0.0309(7) 0.0230(6) 0.0128(5) 0.0089(5) 0.0137(5)
C33 0.0175(5) 0.0243(6) 0.0181(5) 0.0079(4) 0.0042(4) 0.0087(4)
C34 0.0168(5) 0.0177(5) 0.0148(5) 0.0058(4) 0.0040(4) 0.0054(4)
C35 0.0191(5) 0.0260(6) 0.0215(6) 0.0110(5) 0.0061(4) 0.0056(5)
C36 0.0236(6) 0.0301(7) 0.0258(6) 0.0140(6) 0.0097(5) 0.0061(5)
C37 0.0312(7) 0.0295(7) 0.0219(6) 0.0145(5) 0.0095(5) 0.0102(6)
C38 0.0268(6) 0.0294(7) 0.0204(6) 0.0132(5) 0.0047(5) 0.0118(5)
C39 0.0187(5) 0.0238(6) 0.0178(5) 0.0094(4) 0.0038(4) 0.0081(4)

loop_
_atom_type_symbol
_atom_type_description
_atom_type_scat_dispersion_real
_atom_type_scat_dispersion_imag
_atom_type_scat_source
C C 0.0033 0.0016 'International Tables Vol C Tables 4.2.6.8 and 6.1.1.4'
H H 0.0000 0.0000 'International Tables Vol C Tables 4.2.6.8 and 6.1.1.4'
N N 0.0061 0.0033 'International Tables Vol C Tables 4.2.6.8 and 6.1.1.4'
O O 0.0106 0.0060 'International Tables Vol C Tables 4.2.6.8 and 6.1.1.4'
Cl Cl 0.1484 0.1585 'International Tables Vol C Tables 4.2.6.8 and 6.1.1.4'
P P 0.1023 0.0942 'International Tables Vol C Tables 4.2.6.8 and 6.1.1.4'
Pd Pd -0.9988 1.0072 'International Tables Vol C Tables 4.2.6.8 and 6.1.1.4'

loop_
_geom_angle_atom_site_label_1
_geom_angle_atom_site_label_2
_geom_angle_atom_site_label_3
_geom_angle
_geom_angle_publ_flag
C1 Pd1 C15 89.43(6) yes
C1 Pd1 P1 91.46(4) ?
C15 Pd1 P1 178.09(4) ?
C1 Pd1 Cl1 174.66(4) ?
C15 Pd1 Cl1 87.72(4) ?
P1 Pd1 Cl1 91.522(14) yes
C34 P1 C22 106.68(6) ?
C34 P1 C28 103.40(6) ?
C22 P1 C28 104.54(6) ?
C34 P1 Pd1 112.01(4) ?
C22 P1 Pd1 110.36(4) ?
C28 P1 Pd1 118.90(5) ?
C1 N1 C2 124.33(11) ?
C1 N1 H1 117.6(14) ?
C2 N1 H1 118.0(14) ?
C1 N2 N3 120.14(11) ?
C1 N2 H2 120.0(17) ?
N3 N2 H2 117.8(17) ?
C8 N3 N2 117.77(11) ?
C8 N3 H3 122.9(16) ?
N2 N3 H3 114.3(16) ?
C15 N4 C16 176.51(16) ?
O4 N5 O3 123.51(18) ?
O4 N5 C11 118.4(2) ?
O3 N5 C11 118.06(15) ?
N1 C1 N2 117.19(12) ?
N1 C1 Pd1 125.84(9) ?
N2 C1 Pd1 116.90(9) ?
N1 C2 C3 110.83(11) ?
N1 C2 C7 109.82(11) ?
C3 C2 C7 110.60(11) ?
N1 C2 H2A 108.5 ?
C3 C2 H2A 108.5 ?
C7 C2 H2A 108.5 ?
C4 C3 C2 111.83(13) ?
C4 C3 H3A 109.3 ?
C2 C3 H3A 109.3 ?
C4 C3 H3B 109.2 ?
C2 C3 H3B 109.3 ?
H3A C3 H3B 107.9 ?
C5 C4 C3 111.32(15) ?
C5 C4 H4A 109.4 ?
C3 C4 H4A 109.4 ?
C5 C4 H4B 109.4 ?
C3 C4 H4B 109.4 ?
H4A C4 H4B 108.0 ?
C6 C5 C4 110.08(14) ?
C6 C5 H5A 109.6 ?
C4 C5 H5A 109.6 ?
C6 C5 H5B 109.6 ?
C4 C5 H5B 109.6 ?
H5A C5 H5B 108.2 ?
C5 C6 C7 111.77(14) ?
C5 C6 H6A 109.3 ?
C7 C6 H6A 109.3 ?
C5 C6 H6B 109.3 ?
C7 C6 H6B 109.3 ?
H6A C6 H6B 107.9 ?
C6 C7 C2 112.66(14) ?
C6 C7 H7A 109.1 ?
C2 C7 H7A 109.1 ?
C6 C7 H7B 109.1 ?
C2 C7 H7B 109.1 ?
H7A C7 H7B 107.8 ?
O1 C8 N3 122.82(12) ?
O1 C8 C9 122.33(13) ?
N3 C8 C9 114.85(12) ?
C10 C9 C14 120.01(13) ?
C10 C9 C8 116.12(13) ?
C14 C9 C8 123.85(13) ?
C11 C10 C9 118.23(16) ?
C11 C10 H10 120.9 ?
C9 C10 H10 120.9 ?
C12 C11 C10 122.91(15) ?
C12 C11 N5 119.48(15) ?
C10 C11 N5 117.58(17) ?
C11 C12 C13 118.29(15) ?
C11 C12 H12 120.9 ?
C13 C12 H12 120.9 ?
C12 C13 C14 120.49(17) ?
C12 C13 H13 119.8 ?
C14 C13 H13 119.8 ?
C13 C14 C9 120.02(15) ?
C13 C14 H14 120.0 ?
C9 C14 H14 120.0 ?
N4 C15 Pd1 174.91(14) ?
N4 C16 C21 109.79(13) ?
N4 C16 C17 108.64(13) ?
C21 C16 C17 111.75(13) ?
N4 C16 H16 108.9 ?
C21 C16 H16 108.9 ?
C17 C16 H16 108.9 ?
C18 C17 C16 112.42(13) ?
C18 C17 H17A 109.1 ?
C16 C17 H17A 109.1 ?
C18 C17 H17B 109.1 ?
C16 C17 H17B 109.1 ?
H17A C17 H17B 107.9 ?
C19 C18 C17 110.91(15) ?
C19 C18 H18A 109.5 ?
C17 C18 H18A 109.5 ?
C19 C18 H18B 109.5 ?
C17 C18 H18B 109.5 ?
H18A C18 H18B 108.0 ?
C18 C19 C20 110.61(14) ?
C18 C19 H19A 109.5 ?
C20 C19 H19A 109.5 ?
C18 C19 H19B 109.5 ?
C20 C19 H19B 109.5 ?
H19A C19 H19B 108.1 ?
C21 C20 C19 111.86(15) ?
C21 C20 H20A 109.2 ?
C19 C20 H20A 109.2 ?
C21 C20 H20B 109.2 ?
C19 C20 H20B 109.2 ?
H20A C20 H20B 107.9 ?
C20 C21 C16 112.41(14) ?
C20 C21 H21A 109.1 ?
C16 C21 H21A 109.1 ?
C20 C21 H21B 109.1 ?
C16 C21 H21B 109.1 ?
H21A C21 H21B 107.9 ?
C27 C22 C23 119.59(12) ?
C27 C22 P1 121.25(10) ?
C23 C22 P1 119.14(10) ?
C24 C23 C22 120.34(13) ?
C24 C23 H23 119.8 ?
C22 C23 H23 119.8 ?
C25 C24 C23 119.86(14) ?
C25 C24 H24 120.1 ?
C23 C24 H24 120.1 ?
C24 C25 C26 120.11(14) ?
C24 C25 H25 119.9 ?
C26 C25 H25 119.9 ?
C25 C26 C27 119.98(15) ?
C25 C26 H26 120.0 ?
C27 C26 H26 120.0 ?
C26 C27 C22 120.07(14) ?
C26 C27 H27 120.0 ?
C22 C27 H27 120.0 ?
C29 C28 C33 119.56(12) ?
C29 C28 P1 122.01(11) ?
C33 C28 P1 118.39(10) ?
C30 C29 C28 119.84(14) ?
C30 C29 H29 120.1 ?
C28 C29 H29 120.1 ?
C31 C30 C29 120.45(14) ?
C31 C30 H30 119.8 ?
C29 C30 H30 119.8 ?
C30 C31 C32 119.75(13) ?
C30 C31 H31 120.1 ?
C32 C31 H31 120.1 ?
C33 C32 C31 120.29(14) ?
C33 C32 H32 119.9 ?
C31 C32 H32 119.9 ?
C32 C33 C28 120.09(13) ?
C32 C33 H33 120.0 ?
C28 C33 H33 120.0 ?
C39 C34 C35 119.43(12) ?
C39 C34 P1 118.97(9) ?
C35 C34 P1 121.60(10) ?
C36 C35 C34 120.01(14) ?
C36 C35 H35 120.0 ?
C34 C35 H35 120.0 ?
C37 C36 C35 119.78(14) ?
C37 C36 H36 120.1 ?
C35 C36 H36 120.1 ?
C38 C37 C36 120.34(13) ?
C38 C37 H37 119.8 ?
C36 C37 H37 119.8 ?
C37 C38 C39 120.16(14) ?
C37 C38 H38 119.9 ?
C39 C38 H38 119.9 ?
C38 C39 C34 120.28(13) ?
C38 C39 H39 119.9 ?
C34 C39 H39 119.9 ?

loop_
_geom_bond_atom_site_label_1
_geom_bond_atom_site_label_2
_geom_bond_distance
_geom_bond_publ_flag
Pd1 C1 1.9916(13) yes
Pd1 C15 2.0198(14) yes
Pd1 P1 2.3169(4) yes
Pd1 Cl1 2.3450(4) yes
P1 C34 1.8138(13) ?
P1 C22 1.8168(13) ?
P1 C28 1.8176(13) ?
O1 C8 1.2191(18) ?
O3 N5 1.228(3) ?
O4 N5 1.218(2) ?
N1 C1 1.3069(17) ?
N1 C2 1.4727(17) ?
N1 H1 0.83(2) ?
N2 C1 1.3415(16) ?
N2 N3 1.3898(16) ?
N2 H2 0.80(2) ?
N3 C8 1.3629(18) ?
N3 H3 0.84(2) ?
N4 C15 1.1368(18) ?
N4 C16 1.4564(19) ?
N5 C11 1.471(2) ?
C2 C3 1.5277(19) ?
C2 C7 1.534(2) ?
C2 H2A 1.0000 ?
C3 C4 1.523(2) ?
C3 H3A 0.9900 ?
C3 H3B 0.9900 ?
C4 C5 1.521(3) ?
C4 H4A 0.9900 ?
C4 H4B 0.9900 ?
C5 C6 1.513(3) ?
C5 H5A 0.9900 ?
C5 H5B 0.9900 ?
C6 C7 1.525(3) ?
C6 H6A 0.9900 ?
C6 H6B 0.9900 ?
C7 H7A 0.9900 ?
C7 H7B 0.9900 ?
C8 C9 1.4966(19) ?
C9 C10 1.391(2) ?
C9 C14 1.397(2) ?
C10 C11 1.388(2) ?
C10 H10 0.9500 ?
C11 C12 1.378(3) ?
C12 C13 1.386(3) ?
C12 H12 0.9500 ?
C13 C14 1.393(2) ?
C13 H13 0.9500 ?
C14 H14 0.9500 ?
C16 C21 1.526(2) ?
C16 C17 1.529(2) ?
C16 H16 1.0000 ?
C17 C18 1.524(2) ?
C17 H17A 0.9900 ?
C17 H17B 0.9900 ?
C18 C19 1.518(3) ?
C18 H18A 0.9900 ?
C18 H18B 0.9900 ?
C19 C20 1.523(3) ?
C19 H19A 0.9900 ?
C19 H19B 0.9900 ?
C20 C21 1.517(3) ?
C20 H20A 0.9900 ?
C20 H20B 0.9900 ?
C21 H21A 0.9900 ?
C21 H21B 0.9900 ?
C22 C27 1.393(2) ?
C22 C23 1.3935(18) ?
C23 C24 1.390(2) ?
C23 H23 0.9500 ?
C24 C25 1.388(2) ?
C24 H24 0.9500 ?
C25 C26 1.391(2) ?
C25 H25 0.9500 ?
C26 C27 1.392(2) ?
C26 H26 0.9500 ?
C27 H27 0.9500 ?
C28 C29 1.3937(19) ?
C28 C33 1.4022(19) ?
C29 C30 1.393(2) ?
C29 H29 0.9500 ?
C30 C31 1.387(2) ?
C30 H30 0.9500 ?
C31 C32 1.392(2) ?
C31 H31 0.9500 ?
C32 C33 1.3848(19) ?
C32 H32 0.9500 ?
C33 H33 0.9500 ?
C34 C39 1.3950(18) ?
C34 C35 1.4009(18) ?
C35 C36 1.394(2) ?
C35 H35 0.9500 ?
C36 C37 1.392(2) ?
C36 H36 0.9500 ?
C37 C38 1.383(2) ?
C37 H37 0.9500 ?
C38 C39 1.3881(19) ?
C38 H38 0.9500 ?
C39 H39 0.9500 ?

loop_
_geom_hbond_atom_site_label_D
_geom_hbond_atom_site_label_H
_geom_hbond_atom_site_label_A
_geom_hbond_distance_DH
_geom_hbond_distance_HA
_geom_hbond_distance_DA
_geom_hbond_angle_DHA
_geom_hbond_site_symmetry_A
_geom_hbond_publ_flag
N1 H1 Cl3 0.83(2) 2.44(2) 3.2125(12) 155.4(19) . yes
N3 H3 Cl3 0.84(2) 2.32(2) 3.1485(13) 171(2) 2_666 yes
N2 H2 Cl3 0.80(2) 2.42(2) 3.1622(12) 154(2) . yes
